data_7216282
loop_
_publ_author_name
'Moorthy, J. Narasimha'
'Venkatakrishnan, P.'
'Singh, Ashutosh S.'

_publ_section_title
;
 Molecular self-assembly: 4-formylcoumarins as versatile skeletons for
 complementary multipoint association via weak (C?H?O, C?H?F and C?X?O?C)
 interactions
;
_journal_issue 92
_journal_name_full CrystEngComm
_journal_page_first 507
_journal_paper_doi 10.1039/b315065h
_journal_volume 5
_journal_year 2003
_chemical_formula_sum 'C10 H5 Cl O3'
_chemical_formula_weight 208.59
_chemical_melting_point 214
_chemical_name_common 7-Chloro-4-formylcoumarin
_chemical_name_systematic
;
7-Chloro-4-formylcoumarin
;
_space_group_IT_number 14
_symmetry_cell_setting monoclinic
_symmetry_space_group_name_Hall '-P 2yn'
_symmetry_space_group_name_H-M 'P 1 21/n 1'
_atom_sites_solution_hydrogens geom
_atom_sites_solution_primary direct
_atom_sites_solution_secondary difmap
_audit_creation_method SHELXL-97
_cell_angle_alpha 90.00
_cell_angle_beta 101.333(5)
_cell_angle_gamma 90.00
_cell_formula_units_Z 4
_cell_length_a 7.984(2)
_cell_length_b 5.9390(10)
_cell_length_c 18.452(2)
_cell_measurement_reflns_used 25
_cell_measurement_temperature 293(2)
_cell_measurement_theta_max 15
_cell_measurement_theta_min 1
_cell_volume 857.9(3)
_computing_cell_refinement 'CAD 4 Express (Enraf Nonius, 1994)'
_computing_data_collection 'CAD 4 Express (Enraf Nonius, 1994)'
_computing_data_reduction 'X CAD4 (Harms & Wocaldo, 1995)'
_computing_molecular_graphics 'Diamond, 2.1c'
_computing_publication_material 'WINGX Publication routines(Farrugia, 1999)'
_computing_structure_refinement 'SHELXL-97 (Sheldrick, 1997)'
_computing_structure_solution 'SHELXS-97 (Sheldrick, 1990)'
_diffrn_ambient_temperature 293(2)
_diffrn_measured_fraction_theta_full 0.999
_diffrn_measured_fraction_theta_max 0.999
_diffrn_measurement_device_type 'Enraf-Nonius CAD4'
_diffrn_measurement_method omega/2theta
_diffrn_radiation_monochromator graphite
_diffrn_radiation_source 'fine-focus sealed tube'
_diffrn_radiation_type MoK\a
_diffrn_radiation_wavelength 0.71069
_diffrn_reflns_av_R_equivalents 0.0579
_diffrn_reflns_av_sigmaI/netI 0.1390
_diffrn_reflns_limit_h_max 8
_diffrn_reflns_limit_h_min -1
_diffrn_reflns_limit_k_max 6
_diffrn_reflns_limit_k_min 0
_diffrn_reflns_limit_l_max 19
_diffrn_reflns_limit_l_min -19
_diffrn_reflns_number 1273
_diffrn_reflns_theta_full 22.46
_diffrn_reflns_theta_max 22.46
_diffrn_reflns_theta_min 2.25
_diffrn_standards_decay_% 0
_diffrn_standards_interval_count 97
_diffrn_standards_interval_time 60
_diffrn_standards_number 3
_exptl_absorpt_coefficient_mu 0.417
_exptl_absorpt_correction_T_max 'not measured'
_exptl_absorpt_correction_T_min 'not measured'
_exptl_absorpt_correction_type none
_exptl_absorpt_process_details none
_exptl_crystal_colour yellow
_exptl_crystal_density_diffrn 1.615
_exptl_crystal_density_method 'not measured'
_exptl_crystal_description cubic
_exptl_crystal_F_000 424
_refine_diff_density_max 0.235
_refine_diff_density_min -0.242
_refine_diff_density_rms 0.061
_refine_ls_extinction_method none
_refine_ls_goodness_of_fit_ref 1.004
_refine_ls_hydrogen_treatment constr
_refine_ls_matrix_type full
_refine_ls_number_parameters 127
_refine_ls_number_reflns 1118
_refine_ls_number_restraints 0
_refine_ls_restrained_S_all 1.004
_refine_ls_R_factor_all 0.1763
_refine_ls_R_factor_gt 0.0582
_refine_ls_shift/su_max 0.000
_refine_ls_shift/su_mean 0.000
_refine_ls_structure_factor_coef Fsqd
_refine_ls_weighting_details 'calc w==1/[\s^2^(Fo^2^)+(0.0559P)^2^+0.1171P] where P==(Fo^2^+2Fc^2^)/3'
_refine_ls_weighting_scheme calc
_refine_ls_wR_factor_gt 0.1091
_refine_ls_wR_factor_ref 0.1393
_reflns_number_gt 571
_reflns_number_total 1118
_reflns_threshold_expression >2sigma(I)
_cod_data_source_file b315065h.txt
_cod_data_source_block 7-Chloro-4-formylcoumarin
_cod_original_sg_symbol_H-M P21/n
_cod_database_code 7216282

loop_
_symmetry_equiv_pos_as_xyz
'x, y, z'
'-x+1/2, y+1/2, -z+1/2'
'-x, -y, -z'
'x-1/2, -y-1/2, z-1/2'

loop_
_atom_site_label
_atom_site_type_symbol
_atom_site_fract_x
_atom_site_fract_y
_atom_site_fract_z
_atom_site_U_iso_or_equiv
_atom_site_adp_type
_atom_site_occupancy
_atom_site_symmetry_multiplicity
_atom_site_calc_flag
_atom_site_refinement_flags
Cl1 Cl 0.6227(3) -0.1256(3) 0.28839(9) 0.0600(7) Uani 1 1 d .
O1 O 0.6374(6) -0.2960(7) 0.5548(2) 0.0472(13) Uani 1 1 d .
O2 O 0.6290(6) -0.4009(8) 0.6680(2) 0.0592(15) Uani 1 1 d .
O3 O 0.9799(7) 0.4320(9) 0.6120(2) 0.0629(16) Uani 1 1 d .
C2 C 0.6776(9) -0.2626(14) 0.6309(3) 0.0443(19) Uani 1 1 d .
C3 C 0.7771(8) -0.0640(12) 0.6547(3) 0.0425(19) Uani 1 1 d .
H3 H 0.8093 -0.0380 0.7053 0.051 Uiso 1 1 calc R
C4 C 0.8254(8) 0.0832(12) 0.6092(3) 0.0368(18) Uani 1 1 d .
C5 C 0.8165(8) 0.1897(12) 0.4752(4) 0.046(2) Uani 1 1 d .
H5 H 0.8759 0.3226 0.4888 0.055 Uiso 1 1 calc R
C6 C 0.7675(8) 0.1339(12) 0.4019(3) 0.0453(19) Uani 1 1 d .
H6 H 0.7930 0.2297 0.3657 0.054 Uiso 1 1 calc R
C7 C 0.6814(8) -0.0620(12) 0.3822(3) 0.0372(18) Uani 1 1 d .
C8 C 0.6371(8) -0.2071(10) 0.4321(3) 0.0372(18) Uani 1 1 d .
H8 H 0.5774 -0.3393 0.4176 0.045 Uiso 1 1 calc R
C9 C 0.7770(8) 0.0471(11) 0.5290(3) 0.0349(18) Uani 1 1 d .
C10 C 0.6858(8) -0.1472(13) 0.5057(3) 0.0355(18) Uani 1 1 d .
C11 C 0.9277(10) 0.2748(14) 0.6426(4) 0.054(2) Uani 1 1 d .
H11 H 0.9561 0.2755 0.6939 0.064 Uiso 1 1 calc R

loop_
_atom_site_aniso_label
_atom_site_aniso_U_11
_atom_site_aniso_U_22
_atom_site_aniso_U_33
_atom_site_aniso_U_23
_atom_site_aniso_U_13
_atom_site_aniso_U_12
Cl1 0.0777(14) 0.0745(14) 0.0272(9) -0.0005(10) 0.0092(8) 0.0005(13)
O1 0.060(3) 0.042(3) 0.037(3) 0.000(2) 0.004(2) -0.008(3)
O2 0.082(4) 0.058(4) 0.038(3) 0.014(3) 0.013(3) -0.017(3)
O3 0.066(4) 0.065(4) 0.060(3) 0.010(3) 0.016(3) -0.014(3)
C2 0.045(5) 0.056(5) 0.030(4) 0.001(4) 0.001(3) 0.006(5)
C3 0.044(5) 0.049(5) 0.032(4) -0.010(4) 0.001(3) -0.002(4)
C4 0.033(4) 0.044(5) 0.034(4) -0.002(4) 0.009(3) 0.006(4)
C5 0.041(5) 0.046(6) 0.054(4) 0.007(4) 0.016(4) -0.004(4)
C6 0.045(5) 0.052(5) 0.039(4) 0.013(4) 0.009(3) -0.006(5)
C7 0.044(5) 0.036(5) 0.032(4) -0.003(4) 0.006(3) -0.002(4)
C8 0.038(4) 0.034(4) 0.039(4) 0.005(4) 0.004(3) -0.002(4)
C9 0.035(4) 0.033(5) 0.035(4) -0.006(3) 0.004(3) -0.002(4)
C10 0.030(4) 0.048(5) 0.030(4) 0.011(4) 0.009(3) 0.002(4)
C11 0.050(5) 0.064(5) 0.044(4) -0.013(5) 0.002(4) 0.005(5)

loop_
_atom_type_symbol
_atom_type_description
_atom_type_scat_dispersion_real
_atom_type_scat_dispersion_imag
_atom_type_scat_source
C C 0.0033 0.0016 'International Tables Vol C Tables 4.2.6.8 and 6.1.1.4'
H H 0.0000 0.0000 'International Tables Vol C Tables 4.2.6.8 and 6.1.1.4'
O O 0.0106 0.0060 'International Tables Vol C Tables 4.2.6.8 and 6.1.1.4'
Cl Cl 0.1484 0.1585 'International Tables Vol C Tables 4.2.6.8 and 6.1.1.4'

loop_
_geom_angle_atom_site_label_1
_geom_angle_atom_site_label_2
_geom_angle_atom_site_label_3
_geom_angle
C10 O1 C2 122.3(5)
O2 C2 O1 116.7(7)
O2 C2 C3 127.9(6)
O1 C2 C3 115.4(6)
C4 C3 C2 124.0(6)
C3 C4 C11 117.1(6)
C3 C4 C9 119.5(7)
C11 C4 C9 123.5(6)
C6 C5 C9 119.8(7)
C7 C6 C5 119.9(6)
C8 C7 C6 123.1(6)
C8 C7 Cl1 118.7(5)
C6 C7 Cl1 118.2(5)
C7 C8 C10 116.2(6)
C5 C9 C10 117.7(6)
C5 C9 C4 125.4(6)
C10 C9 C4 116.8(6)
O1 C10 C8 114.9(6)
O1 C10 C9 121.9(6)
C8 C10 C9 123.2(6)
O3 C11 C4 128.3(7)

loop_
_geom_bond_atom_site_label_1
_geom_bond_atom_site_label_2
_geom_bond_distance
Cl1 C7 1.743(6)
O1 C10 1.375(7)
O1 C2 1.391(7)
O2 C2 1.183(8)
O3 C11 1.207(8)
C2 C3 1.442(9)
C3 C4 1.322(8)
C4 C11 1.464(9)
C4 C9 1.470(8)
C5 C6 1.373(8)
C5 C9 1.387(8)
C6 C7 1.364(8)
C7 C8 1.357(8)
C8 C10 1.383(8)
C9 C10 1.387(8)

loop_
_geom_torsion_atom_site_label_1
_geom_torsion_atom_site_label_2
_geom_torsion_atom_site_label_3
_geom_torsion_atom_site_label_4
_geom_torsion
C10 O1 C2 O2 179.7(6)
C10 O1 C2 C3 -1.5(8)
O2 C2 C3 C4 -179.6(7)
O1 C2 C3 C4 1.8(9)
C2 C3 C4 C11 -179.4(6)
C2 C3 C4 C9 -0.1(9)
C9 C5 C6 C7 -0.5(10)
C5 C6 C7 C8 1.3(10)
C5 C6 C7 Cl1 -179.8(5)
C6 C7 C8 C10 -0.6(9)
Cl1 C7 C8 C10 -179.5(5)
C6 C5 C9 C10 -1.0(9)
C6 C5 C9 C4 178.3(6)
C3 C4 C9 C5 178.8(6)
C11 C4 C9 C5 -1.9(10)
C3 C4 C9 C10 -1.9(9)
C11 C4 C9 C10 177.4(6)
C2 O1 C10 C8 179.3(6)
C2 O1 C10 C9 -0.4(9)
C7 C8 C10 O1 179.3(5)
C7 C8 C10 C9 -1.0(9)
C5 C9 C10 O1 -178.5(6)
C4 C9 C10 O1 2.1(9)
C5 C9 C10 C8 1.8(9)
C4 C9 C10 C8 -177.6(6)
C3 C4 C11 O3 -177.1(8)
C9 C4 C11 O3 3.6(11)
